data_4109637
loop_
_publ_author_name
'Qichun Zhang'
'Xianhui Bu'
'Jian Zhang'
'Tao Wu'
'Pingyun Feng'

_publ_section_title
;
 Chiral Semiconductor Frameworks from Cadmium Sulfide Clusters
;
_journal_name_full 'Journal of the American Chemical Society'
_journal_page_first 8412
_journal_page_last 8413
_journal_paper_doi 10.1021/ja072274t
_journal_volume 129
_journal_year 2007
_chemical_formula_sum 'C98.67 H99.33 Cd8 S15'
_chemical_formula_weight 2665.21
_chemical_name_systematic
;
 ?
;
_space_group_IT_number 178
_symmetry_cell_setting hexagonal
_symmetry_space_group_name_Hall 'P 61 2 (0 0 5)'
_symmetry_space_group_name_H-M 'P 61 2 2'
_atom_sites_solution_hydrogens geom
_atom_sites_solution_primary direct
_atom_sites_solution_secondary difmap
_audit_creation_method SHELXL-97
_cell_angle_alpha 90.00
_cell_angle_beta 90.00
_cell_angle_gamma 120.00
_cell_formula_units_Z 18
_cell_length_a 34.1978(3)
_cell_length_b 34.1978(3)
_cell_length_c 45.9516(5)
_cell_measurement_reflns_used 9908
_cell_measurement_temperature 273(2)
_cell_measurement_theta_max 28.45
_cell_measurement_theta_min 2.38
_cell_volume 46540.1(8)
_computing_cell_refinement 'Bruker SMART'
_computing_data_collection 'Bruker SMART'
_computing_data_reduction 'Bruker SAINT'
_computing_molecular_graphics 'Bruker SHELXTL'
_computing_publication_material 'Bruker SHELXTL'
_computing_structure_refinement 'SHELXL-97 (Sheldrick, 1997)'
_computing_structure_solution 'SHELXS-97 (Sheldrick, 1990)'
_diffrn_ambient_temperature 273(2)
_diffrn_measured_fraction_theta_full 0.961
_diffrn_measured_fraction_theta_max 0.961
_diffrn_measurement_device_type 'CCD area detector'
_diffrn_measurement_method 'phi and omega scans'
_diffrn_radiation_monochromator graphite
_diffrn_radiation_source 'fine-focus sealed tube'
_diffrn_radiation_type MoK\a
_diffrn_radiation_wavelength 0.71073
_diffrn_reflns_av_R_equivalents 0.0469
_diffrn_reflns_av_sigmaI/netI 0.0426
_diffrn_reflns_limit_h_max 48
_diffrn_reflns_limit_h_min -43
_diffrn_reflns_limit_k_max 47
_diffrn_reflns_limit_k_min -49
_diffrn_reflns_limit_l_max 66
_diffrn_reflns_limit_l_min -60
_diffrn_reflns_number 589720
_diffrn_reflns_theta_full 31.74
_diffrn_reflns_theta_max 31.74
_diffrn_reflns_theta_min 0.69
_exptl_absorpt_coefficient_mu 1.958
_exptl_absorpt_correction_type none
_exptl_crystal_density_diffrn 1.712
_exptl_crystal_density_meas 0
_exptl_crystal_F_000 23676
_refine_diff_density_max 1.298
_refine_diff_density_min -1.791
_refine_diff_density_rms 0.347
_refine_ls_abs_structure_details 'Flack H D (1983), Acta Cryst. A39, 876-881'
_refine_ls_abs_structure_Flack -0.055(15)
_refine_ls_extinction_method none
_refine_ls_goodness_of_fit_ref 1.063
_refine_ls_hydrogen_treatment mixed
_refine_ls_matrix_type full
_refine_ls_number_parameters 1027
_refine_ls_number_reflns 49986
_refine_ls_number_restraints 0
_refine_ls_restrained_S_all 1.063
_refine_ls_R_factor_all 0.0828
_refine_ls_R_factor_gt 0.0444
_refine_ls_shift/su_max 0.035
_refine_ls_shift/su_mean 0.001
_refine_ls_structure_factor_coef Fsqd
_refine_ls_weighting_details 'calc w=1/[\s^2^(Fo^2^)+(0.0429P)^2^+173.7406P] where P=(Fo^2^+2Fc^2^)/3'
_refine_ls_weighting_scheme calc
_refine_ls_wR_factor_gt 0.0987
_refine_ls_wR_factor_ref 0.1212
_reflns_number_gt 37015
_reflns_number_total 49986
_reflns_threshold_expression >2sigma(I)
_cod_data_source_file ja072274tsi20070530_053126.cif
_cod_data_source_block a
_cod_database_code 4109637

loop_
_symmetry_equiv_pos_as_xyz
'x, y, z'
'-y, x-y, z+1/3'
'-x+y, -x, z+2/3'
'-x, -y, z+1/2'
'y, -x+y, z+5/6'
'x-y, x, z+1/6'
'y, x, -z+1/3'
'x-y, -y, -z'
'-x, -x+y, -z+2/3'
'-y, -x, -z+5/6'
'-x+y, y, -z+1/2'
'x, x-y, -z+1/6'

loop_
_atom_site_label
_atom_site_type_symbol
_atom_site_fract_x
_atom_site_fract_y
_atom_site_fract_z
_atom_site_U_iso_or_equiv
_atom_site_adp_type
_atom_site_occupancy
_atom_site_symmetry_multiplicity
_atom_site_calc_flag
_atom_site_refinement_flags
Cd1 Cd 0.567301(12) 0.512160(12) -0.050466(8) 0.02073(7) Uani 1 1 d .
Cd2 Cd 0.430850(12) 0.476233(12) -0.055396(8) 0.02180(7) Uani 1 1 d .
Cd3 Cd 0.707819(13) 0.895362(12) 0.116742(8) 0.02185(7) Uani 1 1 d .
Cd4 Cd 0.281207(12) 0.098674(12) 0.115420(8) 0.01943(7) Uani 1 1 d .
Cd5 Cd 0.608915(12) 0.846603(12) 0.052879(8) 0.02100(7) Uani 1 1 d .
Cd6 Cd 0.381739(12) 0.146304(12) 0.054220(8) 0.01943(7) Uani 1 1 d .
Cd7 Cd 0.408032(12) 0.267312(12) 0.029448(8) 0.02146(7) Uani 1 1 d .
Cd8 Cd 0.581559(13) 0.722400(13) 0.030631(8) 0.02398(8) Uani 1 1 d .
Cd9 Cd 0.523801(13) 0.597666(13) -0.028918(8) 0.02327(8) Uani 1 1 d .
Cd10 Cd 0.470096(13) 0.386984(13) -0.035871(8) 0.02407(8) Uani 1 1 d .
Cd11 Cd 0.738599(13) 0.799430(13) 0.131467(8) 0.02409(8) Uani 1 1 d .
Cd12 Cd 0.255315(12) 0.059920(12) 0.033292(8) 0.02151(7) Uani 1 1 d .
S1 S 0.33087(5) 0.16544(3) 0.0833 0.0159(3) Uani 1 2 d S
S2 S 0.66007(5) 0.83003(3) 0.0833 0.0175(3) Uani 1 2 d S
S3 S 0.44026(4) 0.55289(4) -0.04377(3) 0.0233(2) Uani 1 1 d .
S4 S 0.55570(4) 0.43369(4) -0.04189(3) 0.0223(2) Uani 1 1 d .
S5 S 0.54379(4) 0.76964(4) 0.03885(3) 0.0239(3) Uani 1 1 d .
S6 S 0.26526(4) 0.03223(4) 0.08303(3) 0.0223(2) Uani 1 1 d .
S7 S 0.77505(4) 0.88544(4) 0.12719(3) 0.0229(2) Uani 1 1 d .
S8 S 0.44820(4) 0.22356(4) 0.04291(3) 0.0202(2) Uani 1 1 d .
S9 S 0.72468(5) 0.76180(4) 0.08147(3) 0.0260(3) Uani 1 1 d .
S10 S 0.58794(5) 0.89305(4) 0.08502(3) 0.0244(3) Uani 1 1 d .
S11 S 0.43764(4) 0.36177(4) -0.08760(3) 0.0242(3) Uani 1 1 d .
S12 S 0.54601(4) 0.54254(4) -0.00682(3) 0.0241(2) Uani 1 1 d .
S13 S 0.50238(3) 0.49762(3) -0.0833 0.0182(3) Uani 1 2 d S
S14 S 0.21466(4) 0.11007(4) 0.12500(3) 0.0197(2) Uani 1 1 d .
S15 S 0.39519(4) 0.29786(4) 0.07713(3) 0.0220(2) Uani 1 1 d .
S16 S 0.33261(4) 0.10856(4) 0.01038(3) 0.0228(2) Uani 1 1 d .
S17 S 0.66190(4) 0.77384(5) 0.15543(3) 0.0253(3) Uani 1 1 d .
S18 S 0.33085(4) 0.11556(4) 0.15976(3) 0.0230(2) Uani 1 1 d .
S19 S 0.52043(5) 0.64888(5) 0.00934(3) 0.0329(3) Uani 1 1 d .
S20 S 0.43915(4) 0.43368(4) -0.01306(3) 0.0248(3) Uani 1 1 d .
S21 S 0.57228(4) 0.62909(4) -0.07435(3) 0.0243(3) Uani 1 1 d .
S22 S 0.65753(4) 0.77271(4) 0.00690(3) 0.0244(3) Uani 1 1 d .
S23 S 0.45975(5) 0.31694(5) -0.01030(4) 0.0350(3) Uani 1 1 d .
S24 S 0.79113(7) 0.79113(7) 0.1667 0.0507(7) Uani 1 2 d S
S25 S 0.20187(8) 0.0000 0.0000 0.120(2) Uani 1 2 d S
C1 C 0.67940(18) 0.74009(18) -0.00851(11) 0.0254(10) Uani 1 1 d .
C2 C 0.8431(2) 0.8431(2) 0.1667 0.0291(17) Uani 1 2 d S
C3 C 0.5310(2) 0.7841(2) 0.00402(13) 0.0313(12) Uani 1 1 d .
C4 C 0.57985(17) 0.44206(18) -0.00639(12) 0.0254(11) Uani 1 1 d .
C5 C 0.51386(19) 0.32617(19) -0.00007(13) 0.0304(12) Uani 1 1 d .
C6 C 0.4802(2) 0.3430(2) 0.10227(13) 0.0357(14) Uani 1 1 d .
H6A H 0.4776 0.3149 0.1049 0.043 Uiso 1 1 calc R
C7 C 0.6206(2) 0.4429(2) -0.00397(15) 0.0389(15) Uani 1 1 d .
H7A H 0.6333 0.4377 -0.0204 0.047 Uiso 1 1 calc R
C8 C 0.4544(2) 0.32230(19) -0.09902(13) 0.0307(12) Uani 1 1 d .
C9 C 0.19840(19) 0.08470(18) 0.16002(12) 0.0259(11) Uani 1 1 d .
C10 C 0.5180(2) 0.3819(2) 0.11266(14) 0.0438(16) Uani 1 1 d .
H10A H 0.5406 0.3795 0.1223 0.053 Uiso 1 1 calc R
C11 C 0.1503(2) 0.0000 0.0000 0.038(2) Uani 1 2 d S
C12 C 0.5817(3) 0.4569(3) 0.04436(16) 0.066(2) Uani 1 1 d .
H12A H 0.5684 0.4608 0.0609 0.080 Uiso 1 1 calc R
C13 C 0.4908(3) 0.7851(3) 0.00169(17) 0.0491(18) Uani 1 1 d .
H13A H 0.4710 0.7763 0.0173 0.059 Uiso 1 1 calc R
C14 C 0.35255(18) 0.07516(18) -0.00665(11) 0.0261(11) Uani 1 1 d .
C15 C 0.57342(19) 0.68024(17) -0.08368(12) 0.0270(11) Uani 1 1 d .
C16 C 0.46698(18) 0.21251(17) 0.00915(11) 0.0235(10) Uani 1 1 d .
C17 C 0.40768(18) 0.54186(19) -0.01123(12) 0.0265(11) Uani 1 1 d .
C18 C 0.44654(17) 0.34674(17) 0.08810(11) 0.0237(10) Uani 1 1 d .
C19 C 0.31171(18) 0.06420(18) 0.17894(11) 0.0258(11) Uani 1 1 d .
C20 C 0.5602(2) 0.4493(2) 0.01766(14) 0.0413(15) Uani 1 1 d .
H20A H 0.5330 0.4491 0.0160 0.050 Uiso 1 1 calc R
C21 C 0.2269(2) 0.1033(2) 0.18470(12) 0.0334(13) Uani 1 1 d .
H21A H 0.2542 0.1303 0.1833 0.040 Uiso 1 1 calc R
C22 C 0.21268(19) -0.01463(18) 0.09354(12) 0.0272(11) Uani 1 1 d .
C23 C 0.6430(3) 0.4514(3) 0.02268(18) 0.055(2) Uani 1 1 d .
C24 C 0.20799(19) -0.0576(2) 0.09192(13) 0.0331(12) Uani 1 1 d .
H24A H 0.2316 -0.0607 0.0846 0.040 Uiso 1 1 calc R
C25 C 0.5107(2) 0.2180(2) 0.00846(13) 0.0326(12) Uani 1 1 d .
H25A H 0.5290 0.2283 0.0249 0.039 Uiso 1 1 calc R
C26 C 0.64210(18) 0.72059(18) 0.17275(11) 0.0243(10) Uiso 1 1 d .
C27 C 0.1733(3) 0.0406(3) 0.21319(17) 0.0507(18) Uiso 1 1 d .
H27A H 0.1653 0.0255 0.2309 0.061 Uiso 1 1 calc R
C28 C 0.59438(18) 0.57155(18) 0.01600(12) 0.0277(11) Uiso 1 1 d .
C29 C 0.1441(2) 0.0223(2) 0.18970(16) 0.0445(16) Uiso 1 1 d .
C30 C 0.3859(2) 0.5103(2) 0.03720(15) 0.0424(15) Uiso 1 1 d .
C31 C 0.3515(3) 0.5205(2) 0.03694(17) 0.0496(17) Uiso 1 1 d .
H31A H 0.3324 0.5131 0.0529 0.059 Uiso 1 1 calc R
C32 C 0.4777(2) 0.6606(2) -0.00300(13) 0.0326(12) Uiso 1 1 d .
C33 C 0.4397(2) 0.19718(19) -0.01525(12) 0.0302(12) Uiso 1 1 d .
H33A H 0.4112 0.1944 -0.0149 0.036 Uiso 1 1 calc R
C34 C 0.1575(2) 0.0449(2) 0.16272(13) 0.0327(12) Uiso 1 1 d .
H34A H 0.1388 0.0330 0.1466 0.039 Uiso 1 1 calc R
C35 C 0.4144(2) 0.5217(2) 0.01323(13) 0.0329(12) Uiso 1 1 d .
H35A H 0.4382 0.5159 0.0135 0.039 Uiso 1 1 calc R
C36 C 0.4804(3) 0.7994(3) -0.0245(2) 0.066(2) Uiso 1 1 d .
C37 C 0.4974(2) 0.3285(2) -0.09492(13) 0.0305(12) Uiso 1 1 d .
H37A H 0.5191 0.3546 -0.0857 0.037 Uiso 1 1 calc R
C38 C 0.53045(19) 0.87582(19) 0.07542(12) 0.0292(12) Uiso 1 1 d .
C39 C 0.2133(2) 0.0803(2) 0.21098(16) 0.0448(16) Uiso 1 1 d .
H39A H 0.2317 0.0920 0.2273 0.054 Uiso 1 1 calc R
C40 C 0.2682(2) 0.02723(19) 0.17451(13) 0.0322(12) Uiso 1 1 d .
H40A H 0.2493 0.0294 0.1609 0.039 Uiso 1 1 calc R
C41 C 0.5265(2) 0.2081(2) -0.01675(15) 0.0430(15) Uiso 1 1 d .
H41A H 0.5556 0.2125 -0.0176 0.052 Uiso 1 1 calc R
C42 C 0.6121(2) 0.7211(2) -0.07653(13) 0.0351(13) Uiso 1 1 d .
H42A H 0.6355 0.7207 -0.0664 0.042 Uiso 1 1 calc R
C43 C 0.4515(2) 0.3890(2) 0.08386(14) 0.0362(13) Uiso 1 1 d .
H43A H 0.4292 0.3918 0.0740 0.043 Uiso 1 1 calc R
C44 C 0.3086(2) 0.3868(2) 0.01144(14) 0.0381(14) Uiso 1 1 d .
C45 C 0.4520(2) 0.8199(2) 0.06803(15) 0.0415(15) Uiso 1 1 d .
C46 C 0.1773(2) -0.0102(2) 0.10380(14) 0.0369(13) Uiso 1 1 d .
H46A H 0.1795 0.0180 0.1043 0.044 Uiso 1 1 calc R
C47 C 0.38406(18) 0.39985(18) 0.00183(12) 0.0246(10) Uiso 1 1 d .
C48 C 0.5217(2) 0.9100(2) 0.06699(15) 0.0437(15) Uiso 1 1 d .
H48A H 0.5444 0.9401 0.0671 0.052 Uiso 1 1 calc R
C49 C 0.4960(2) 0.8318(2) 0.07606(13) 0.0333(13) Uiso 1 1 d .
H49A H 0.5020 0.8094 0.0820 0.040 Uiso 1 1 calc R
C50 C 0.3255(2) 0.0430(2) -0.02772(13) 0.0315(12) Uiso 1 1 d .
H50A H 0.2967 0.0382 -0.0317 0.038 Uiso 1 1 calc R
C51 C 0.3501(2) 0.4101(2) -0.00299(13) 0.0330(12) Uiso 1 1 d .
H51A H 0.3550 0.4329 -0.0160 0.040 Uiso 1 1 calc R
C52 C 0.8194(2) 0.9345(2) 0.22015(15) 0.0413(15) Uiso 1 1 d .
H52A H 0.8297 0.9442 0.2390 0.050 Uiso 1 1 calc R
C53 C 0.1343(2) -0.0904(2) 0.11226(15) 0.0422(15) Uiso 1 1 d .
H53A H 0.1083 -0.1154 0.1191 0.051 Uiso 1 1 calc R
C54 C 0.4980(2) 0.1916(2) -0.04053(16) 0.0448(16) Uiso 1 1 d .
H54A H 0.5082 0.1839 -0.0572 0.054 Uiso 1 1 calc R
C55 C 0.8439(2) 0.9609(2) 0.19704(15) 0.0404(14) Uiso 1 1 d .
C56 C 0.79009(19) 0.90408(18) 0.16397(12) 0.0265(11) Uiso 1 1 d .
C57 C 0.7648(2) 0.8786(2) 0.18804(13) 0.0314(12) Uiso 1 1 d .
H57A H 0.7380 0.8516 0.1851 0.038 Uiso 1 1 calc R
C58 C 0.4546(2) 0.1859(2) -0.04042(15) 0.0401(14) Uiso 1 1 d .
C59 C 0.5221(2) 0.4236(3) 0.10885(16) 0.0477(17) Uiso 1 1 d .
H59A H 0.5472 0.4491 0.1162 0.057 Uiso 1 1 calc R
C60 C 0.1377(2) -0.0487(2) 0.11345(16) 0.0467(16) Uiso 1 1 d .
H60A H 0.1139 -0.0459 0.1207 0.056 Uiso 1 1 calc R
C61 C 0.3731(2) 0.5518(2) -0.01139(15) 0.0397(14) Uiso 1 1 d .
H61A H 0.3683 0.5651 -0.0276 0.048 Uiso 1 1 calc R
C62 C 0.8292(2) 0.9450(2) 0.16857(14) 0.0367(14) Uiso 1 1 d .
H62A H 0.8460 0.9621 0.1527 0.044 Uiso 1 1 calc R
C63 C 0.8868(3) 1.0054(3) 0.20088(19) 0.061(2) Uiso 1 1 d .
H63A H 0.8927 1.0119 0.2213 0.091 Uiso 1 1 calc R
H63B H 0.8836 1.0289 0.1917 0.091 Uiso 1 1 calc R
H63C H 0.9114 1.0039 0.1921 0.091 Uiso 1 1 calc R
C64 C 0.4125(2) 0.0596(2) -0.01759(14) 0.0373(13) Uiso 1 1 d .
C65 C 0.3852(2) 0.0273(2) -0.03780(15) 0.0420(15) Uiso 1 1 d .
H65A H 0.3960 0.0114 -0.0482 0.050 Uiso 1 1 calc R
C103 C 0.5827(2) 0.6446(2) 0.18349(15) 0.0424(15) Uiso 1 1 d .
C102 C 0.6560(2) 0.6737(2) 0.20535(15) 0.0440(15) Uiso 1 1 d .
H10B H 0.6756 0.6694 0.2171 0.053 Uiso 1 1 calc R
C101 C 0.6120(2) 0.6392(2) 0.20157(15) 0.0428(15) Uiso 1 1 d .
H10C H 0.6020 0.6120 0.2113 0.051 Uiso 1 1 calc R
C100 C 0.5947(2) 0.6007(2) 0.03750(14) 0.0361(13) Uiso 1 1 d .
H10D H 0.5705 0.6058 0.0393 0.043 Uiso 1 1 calc R
C99 C 0.8155(2) 0.8120(2) 0.06625(15) 0.0404(14) Uiso 1 1 d .
H99A H 0.8162 0.8359 0.0764 0.048 Uiso 1 1 calc R
C98 C 0.1686(2) -0.0958(2) 0.10111(15) 0.0423(15) Uiso 1 1 d .
C97 C 0.3453(3) 0.5416(2) 0.01316(16) 0.0465(16) Uiso 1 1 d .
H97A H 0.3226 0.5491 0.0134 0.056 Uiso 1 1 calc R
C96 C 0.7201(2) 0.7621(2) -0.02294(15) 0.0427(15) Uiso 1 1 d .
H96A H 0.7363 0.7935 -0.0228 0.051 Uiso 1 1 calc R
C95 C 0.8522(3) 0.7822(3) 0.03666(17) 0.0547(19) Uiso 1 1 d .
H95A H 0.8782 0.7861 0.0276 0.066 Uiso 1 1 calc R
C94 C 0.5352(3) 0.6066(3) 0.1794(2) 0.067(2) Uiso 1 1 d .
H94A H 0.5304 0.5812 0.1909 0.101 Uiso 1 1 calc R
H94B H 0.5303 0.5981 0.1592 0.101 Uiso 1 1 calc R
H94C H 0.5144 0.6163 0.1854 0.101 Uiso 1 1 calc R
C93 C 0.5981(2) 0.6856(2) 0.16903(14) 0.0377(14) Uiso 1 1 d .
H93A H 0.5787 0.6895 0.1568 0.045 Uiso 1 1 calc R
C92 C 0.7759(2) 0.7710(2) 0.06464(13) 0.0316(12) Uiso 1 1 d .
C91 C 0.8541(3) 0.8173(3) 0.05263(16) 0.0502(17) Uiso 1 1 d .
H91A H 0.8812 0.8444 0.0543 0.060 Uiso 1 1 calc R
C90 C 0.39626(19) 0.08317(19) -0.00220(12) 0.0289(11) Uiso 1 1 d .
H90A H 0.4148 0.1047 0.0113 0.035 Uiso 1 1 calc R
C126 C 0.4762(3) 0.2582(3) -0.11921(17) 0.0508(17) Uiso 1 1 d .
H12B H 0.4836 0.2374 -0.1264 0.061 Uiso 1 1 calc R
C125 C 0.3390(2) 0.0611(2) 0.20020(14) 0.0391(14) Uiso 1 1 d .
H12C H 0.3672 0.0859 0.2042 0.047 Uiso 1 1 calc R
C124 C 0.3347(2) 0.3408(2) 0.03456(14) 0.0396(14) Uiso 1 1 d .
H12D H 0.3296 0.3174 0.0471 0.048 Uiso 1 1 calc R
C123 C 0.5701(3) 0.3373(3) 0.03596(17) 0.0537(18) Uiso 1 1 d .
C122 C 0.6161(2) 0.7620(2) -0.08425(15) 0.0421(15) Uiso 1 1 d .
C121 C 0.5609(2) 0.7969(2) -0.01890(15) 0.0425(15) Uiso 1 1 d .
H12E H 0.5872 0.7953 -0.0173 0.051 Uiso 1 1 calc R
C120 C 0.5423(2) 0.7212(2) -0.10698(16) 0.0458(16) Uiso 1 1 d .
H12F H 0.5188 0.7217 -0.1169 0.055 Uiso 1 1 calc R
C119 C 0.5290(2) 0.3346(2) 0.02851(15) 0.0412(15) Uiso 1 1 d .
H11A H 0.5119 0.3386 0.0427 0.049 Uiso 1 1 calc R
C118 C 0.3013(2) 0.3518(2) 0.03057(16) 0.0463(16) Uiso 1 1 d .
H11B H 0.2740 0.3361 0.0405 0.056 Uiso 1 1 calc R
C117 C 0.6312(2) 0.6219(2) 0.05593(16) 0.0466(16) Uiso 1 1 d .
H11C H 0.6321 0.6420 0.0699 0.056 Uiso 1 1 calc R
C116 C 0.0996(3) -0.0208(3) 0.1917(2) 0.069(2) Uiso 1 1 d .
H11D H 0.0951 -0.0321 0.2113 0.104 Uiso 1 1 calc R
H11E H 0.0995 -0.0427 0.1787 0.104 Uiso 1 1 calc R
H11F H 0.0757 -0.0151 0.1865 0.104 Uiso 1 1 calc R
C115 C 0.5380(2) 0.6805(2) -0.09909(14) 0.0385(14) Uiso 1 1 d .
H11G H 0.5121 0.6535 -0.1038 0.046 Uiso 1 1 calc R
C114 C 0.63051(19) 0.5640(2) 0.01377(13) 0.0326(12) Uiso 1 1 d .
H11H H 0.6304 0.5449 -0.0007 0.039 Uiso 1 1 calc R
C113 C 0.3412(2) 0.0189(2) -0.04238(15) 0.0428(15) Uiso 1 1 d .
H11I H 0.3225 -0.0032 -0.0555 0.051 Uiso 1 1 calc R
C112 C 0.5088(2) 0.2965(2) -0.10427(15) 0.0424(15) Uiso 1 1 d .
C111 C 0.5810(3) 0.7615(3) -0.10047(16) 0.0502(17) Uiso 1 1 d .
H11J H 0.5838 0.7886 -0.1069 0.060 Uiso 1 1 calc R
C110 C 0.7377(3) 0.7390(3) -0.03770(17) 0.0505(17) Uiso 1 1 d .
C149 C 0.6718(2) 0.6694(2) -0.02451(14) 0.0411(15) Uiso 1 1 d .
H14A H 0.6548 0.6381 -0.0256 0.049 Uiso 1 1 calc R
C148 C 0.4738(3) 0.6709(3) -0.03087(17) 0.0521(18) Uiso 1 1 d .
H14B H 0.4949 0.6738 -0.0447 0.063 Uiso 1 1 calc R
C147 C 0.7794(2) 0.8931(2) 0.21602(15) 0.0413(14) Uiso 1 1 d .
H14C H 0.7630 0.8758 0.2319 0.050 Uiso 1 1 calc R
C146 C 0.2809(3) -0.0155(3) 0.21050(17) 0.0543(19) Uiso 1 1 d .
H14D H 0.2707 -0.0420 0.2211 0.065 Uiso 1 1 calc R
C145 C 0.4897(3) 0.4278(3) 0.09435(16) 0.0486(16) Uiso 1 1 d .
C144 C 0.8638(2) 0.8625(2) 0.14048(15) 0.0396(14) Uiso 1 1 d .
H14E H 0.8511 0.8486 0.1228 0.047 Uiso 1 1 calc R
C143 C 0.7738(2) 0.7361(2) 0.04809(14) 0.0405(14) Uiso 1 1 d .
H14F H 0.7467 0.7090 0.0464 0.049 Uiso 1 1 calc R
C142 C 0.5514(3) 0.8123(3) -0.0446(2) 0.063(2) Uiso 1 1 d .
H14G H 0.5717 0.8223 -0.0600 0.075 Uiso 1 1 calc R
C141 C 0.8126(3) 0.7416(3) 0.03383(16) 0.0496(17) Uiso 1 1 d .
C140 C 0.6708(2) 0.7151(2) 0.19158(14) 0.0393(14) Uiso 1 1 d .
H14H H 0.6998 0.7390 0.1950 0.047 Uiso 1 1 calc R
C139 C 0.4598(3) 0.0687(3) -0.01201(17) 0.0544(19) Uiso 1 1 d .
H13B H 0.4739 0.0918 0.0025 0.082 Uiso 1 1 calc R
H13C H 0.4770 0.0785 -0.0297 0.082 Uiso 1 1 calc R
H13D H 0.4587 0.0416 -0.0053 0.082 Uiso 1 1 calc R
C138 C 0.9042(3) 0.9035(3) 0.14145(18) 0.0548(19) Uiso 1 1 d .
C137 C 0.7129(2) 0.6917(2) -0.03798(15) 0.0433(15) Uiso 1 1 d .
H13E H 0.7244 0.6755 -0.0473 0.052 Uiso 1 1 calc R
C136 C 0.6673(2) 0.5849(2) 0.03299(15) 0.0426(15) Uiso 1 1 d .
C135 C 0.7058(3) 0.5753(3) 0.03109(19) 0.063(2) Uiso 1 1 d .
H13F H 0.7277 0.5922 0.0459 0.095 Uiso 1 1 calc R
H13G H 0.7197 0.5841 0.0123 0.095 Uiso 1 1 calc R
H13H H 0.6945 0.5437 0.0340 0.095 Uiso 1 1 calc R
C134 C 0.3909(3) 0.4842(3) 0.06194(18) 0.062(2) Uiso 1 1 d .
H13I H 0.4164 0.4804 0.0584 0.092 Uiso 1 1 calc R
H13J H 0.3641 0.4551 0.0633 0.092 Uiso 1 1 calc R
H13K H 0.3952 0.5004 0.0798 0.092 Uiso 1 1 calc R
C133 C 0.4224(2) 0.2836(2) -0.11338(15) 0.0461(16) Uiso 1 1 d .
H13L H 0.3935 0.2790 -0.1165 0.055 Uiso 1 1 calc R
C132 C 0.3242(2) 0.0208(2) 0.21547(16) 0.0472(16) Uiso 1 1 d .
H13M H 0.3430 0.0182 0.2289 0.057 Uiso 1 1 calc R
C131 C 0.6666(3) 0.6135(2) 0.05392(16) 0.0484(17) Uiso 1 1 d .
H13N H 0.6905 0.6274 0.0670 0.058 Uiso 1 1 calc R
C130 C 0.4337(3) 0.2512(3) -0.12336(19) 0.064(2) Uiso 1 1 d .
H13O H 0.4121 0.2252 -0.1327 0.076 Uiso 1 1 calc R
C179 C 0.6547(2) 0.6930(2) -0.00905(14) 0.0352(13) Uiso 1 1 d .
H17A H 0.6273 0.6774 0.0007 0.042 Uiso 1 1 calc R
C178 C 0.2725(3) 0.4000(3) 0.0062(2) 0.066(2) Uiso 1 1 d .
H17B H 0.2837 0.4246 -0.0074 0.099 Uiso 1 1 calc R
H17C H 0.2653 0.4091 0.0242 0.099 Uiso 1 1 calc R
H17D H 0.2458 0.3746 -0.0016 0.099 Uiso 1 1 calc R
C177 C 0.4370(3) 0.6776(3) -0.0389(2) 0.068(2) Uiso 1 1 d .
C176 C 0.2068(3) -0.0519(3) 0.18413(19) 0.063(2) Uiso 1 1 d .
H17E H 0.2015 -0.0767 0.1965 0.095 Uiso 1 1 calc R
H17F H 0.2049 -0.0609 0.1641 0.095 Uiso 1 1 calc R
H17G H 0.1845 -0.0433 0.1879 0.095 Uiso 1 1 calc R
C175 C 0.2531(2) -0.0125(2) 0.19007(15) 0.0427(15) Uiso 1 1 d .
C174 C 0.6585(3) 0.8062(3) -0.07628(19) 0.060(2) Uiso 1 1 d .
H17H H 0.6785 0.7998 -0.0652 0.090 Uiso 1 1 calc R
H17I H 0.6503 0.8245 -0.0649 0.090 Uiso 1 1 calc R
H17J H 0.6734 0.8221 -0.0937 0.090 Uiso 1 1 calc R
C173 C 0.4440(3) 0.8538(3) 0.05917(17) 0.0543(19) Uiso 1 1 d .
H17K H 0.4150 0.8466 0.0536 0.065 Uiso 1 1 calc R
C172 C 0.4232(3) 0.1656(3) -0.06607(18) 0.060(2) Uiso 1 1 d .
H17L H 0.3951 0.1646 -0.0620 0.090 Uiso 1 1 calc R
H17M H 0.4176 0.1355 -0.0695 0.090 Uiso 1 1 calc R
H17N H 0.4368 0.1838 -0.0830 0.090 Uiso 1 1 calc R
C171 C 0.5412(2) 0.3226(2) -0.02094(16) 0.0437(15) Uiso 1 1 d .
H17O H 0.5316 0.3172 -0.0402 0.052 Uiso 1 1 calc R
C170 C 0.3756(2) 0.3642(2) 0.02012(14) 0.0366(14) Uiso 1 1 d .
H17P H 0.3975 0.3560 0.0227 0.044 Uiso 1 1 calc R
C169 C 0.1647(3) -0.1428(3) 0.09866(19) 0.062(2) Uiso 1 1 d .
H16A H 0.1359 -0.1654 0.1060 0.092 Uiso 1 1 calc R
H16B H 0.1883 -0.1430 0.1098 0.092 Uiso 1 1 calc R
H16C H 0.1675 -0.1490 0.0786 0.092 Uiso 1 1 calc R
C168 C 0.4781(3) 0.8978(3) 0.05848(19) 0.062(2) Uiso 1 1 d .
H16D H 0.4719 0.9200 0.0522 0.074 Uiso 1 1 calc R
C167 C 0.5556(3) 0.3037(3) -0.09923(18) 0.057(2) Uiso 1 1 d .
H16E H 0.5733 0.3314 -0.0887 0.085 Uiso 1 1 calc R
H16F H 0.5697 0.3054 -0.1176 0.085 Uiso 1 1 calc R
H16G H 0.5536 0.2790 -0.0882 0.085 Uiso 1 1 calc R
C166 C 0.1335(3) 0.0057(3) -0.02610(18) 0.057(2) Uiso 1 1 d .
H16H H 0.1490 0.0098 -0.0435 0.068 Uiso 1 1 calc R
C165 C 0.4457(3) 0.6566(3) 0.01755(18) 0.0555(19) Uiso 1 1 d .
H16I H 0.4480 0.6491 0.0367 0.067 Uiso 1 1 calc R
C164 C 0.5821(3) 0.3268(3) -0.01380(18) 0.057(2) Uiso 1 1 d .
H16J H 0.6002 0.3246 -0.0281 0.069 Uiso 1 1 calc R
C163 C 0.9231(4) 0.9231(4) 0.1667 0.066(3) Uiso 1 2 d S
H16K H 0.9503 0.9503 0.1667 0.080 Uiso 1 2 calc SR
C162 C 0.4144(3) 0.7718(3) 0.06953(19) 0.063(2) Uiso 1 1 d .
H16L H 0.3867 0.7701 0.0634 0.094 Uiso 1 1 calc R
H16M H 0.4112 0.7611 0.0892 0.094 Uiso 1 1 calc R
H16N H 0.4211 0.7535 0.0570 0.094 Uiso 1 1 calc R
C161 C 0.5956(3) 0.3340(3) 0.01441(19) 0.062(2) Uiso 1 1 d .
H16O H 0.6233 0.3369 0.0192 0.074 Uiso 1 1 calc R
C160 C 0.4077(3) 0.6735(3) -0.0184(2) 0.070(2) Uiso 1 1 d .
H16P H 0.3839 0.6777 -0.0239 0.084 Uiso 1 1 calc R
C214 C 0.5105(3) 0.8124(3) -0.0467(2) 0.074(3) Uiso 1 1 d .
H21B H 0.5038 0.8218 -0.0640 0.088 Uiso 1 1 calc R
C213 C 0.8102(4) 0.7034(3) 0.0159(2) 0.080(3) Uiso 1 1 d .
H21C H 0.8394 0.7126 0.0077 0.120 Uiso 1 1 calc R
H21D H 0.7887 0.6959 0.0005 0.120 Uiso 1 1 calc R
H21E H 0.8012 0.6774 0.0281 0.120 Uiso 1 1 calc R
C212 C 0.6876(3) 0.4532(4) 0.0255(2) 0.080(3) Uiso 1 1 d .
H21F H 0.6977 0.4595 0.0453 0.120 Uiso 1 1 calc R
H21G H 0.7094 0.4766 0.0131 0.120 Uiso 1 1 calc R
H21H H 0.6843 0.4247 0.0198 0.120 Uiso 1 1 calc R
C211 C 0.4102(3) 0.6638(3) 0.0097(2) 0.070(2) Uiso 1 1 d .
H21I H 0.3892 0.6620 0.0234 0.085 Uiso 1 1 calc R
C210 C 0.4939(3) 0.4734(3) 0.0892(2) 0.082(3) Uiso 1 1 d .
H21J H 0.5215 0.4966 0.0977 0.123 Uiso 1 1 calc R
H21K H 0.4688 0.4741 0.0981 0.123 Uiso 1 1 calc R
H21L H 0.4940 0.4786 0.0687 0.123 Uiso 1 1 calc R
C209 C 0.0720(5) 0.0000 0.0000 0.094(5) Uiso 1 2 d S
H20B H 0.0448 0.0000 0.0000 0.113 Uiso 1 2 calc SR
C208 C 0.4374(4) 0.8004(4) -0.0271(3) 0.093(3) Uiso 1 1 d .
H20C H 0.4355 0.8109 -0.0461 0.139 Uiso 1 1 calc R
H20D H 0.4369 0.8205 -0.0127 0.139 Uiso 1 1 calc R
H20E H 0.4123 0.7706 -0.0241 0.139 Uiso 1 1 calc R
C207 C 0.7829(4) 0.7639(4) -0.0539(2) 0.087(3) Uiso 1 1 d .
H20F H 0.7955 0.7959 -0.0516 0.131 Uiso 1 1 calc R
H20G H 0.7780 0.7564 -0.0743 0.131 Uiso 1 1 calc R
H20H H 0.8033 0.7551 -0.0462 0.131 Uiso 1 1 calc R
C206 C 0.0912(4) 0.0049(4) -0.0252(2) 0.086(3) Uiso 1 1 d .
C205 C 0.5849(4) 0.3434(4) 0.0670(2) 0.089(3) Uiso 1 1 d .
H20I H 0.6134 0.3445 0.0683 0.134 Uiso 1 1 calc R
H20J H 0.5628 0.3185 0.0783 0.134 Uiso 1 1 calc R
H20K H 0.5879 0.3711 0.0743 0.134 Uiso 1 1 calc R
C204 C 0.6227(3) 0.4587(3) 0.0463(2) 0.069(2) Uiso 1 1 d .
H20L H 0.6372 0.4650 0.0643 0.083 Uiso 1 1 calc R
C203 C 0.4301(5) 0.6854(5) -0.0695(3) 0.129(5) Uiso 1 1 d .
H20M H 0.4041 0.6890 -0.0709 0.193 Uiso 1 1 calc R
H20N H 0.4255 0.6601 -0.0811 0.193 Uiso 1 1 calc R
H20O H 0.4562 0.7122 -0.0764 0.193 Uiso 1 1 calc R
C202 C 0.9216(8) 0.9246(8) 0.1109(5) 0.260(12) Uiso 1 1 d .
H20P H 0.9494 0.9527 0.1129 0.390 Uiso 1 1 calc R
H20Q H 0.8995 0.9298 0.1016 0.390 Uiso 1 1 calc R
H20R H 0.9266 0.9042 0.0992 0.390 Uiso 1 1 calc R
C220 C 0.0808(9) 0.0101(9) -0.0651(5) 0.293(15) Uiso 1 1 d .
H22A H 0.0528 0.0101 -0.0673 0.439 Uiso 1 1 calc R
H22B H 0.0791 -0.0149 -0.0756 0.439 Uiso 1 1 calc R
H22C H 0.1050 0.0379 -0.0727 0.439 Uiso 1 1 calc R

loop_
_atom_site_aniso_label
_atom_site_aniso_U_11
_atom_site_aniso_U_22
_atom_site_aniso_U_33
_atom_site_aniso_U_23
_atom_site_aniso_U_13
_atom_site_aniso_U_12
Cd1 0.02038(16) 0.02169(17) 0.01981(17) 0.00089(13) 0.00007(13) 0.01029(14)
Cd2 0.02044(17) 0.02148(17) 0.02165(18) 0.00144(14) 0.00246(13) 0.00910(14)
Cd3 0.02380(17) 0.02190(17) 0.02049(18) -0.00205(14) -0.00277(14) 0.01191(15)
Cd4 0.01943(16) 0.01915(16) 0.01934(17) 0.00139(13) 0.00087(13) 0.00938(13)
Cd5 0.02239(17) 0.02215(17) 0.01968(17) 0.00028(13) -0.00148(13) 0.01206(15)
Cd6 0.01945(16) 0.02054(16) 0.01951(17) -0.00099(13) 0.00117(13) 0.01091(14)
Cd7 0.01987(17) 0.02159(17) 0.02283(17) 0.00303(13) 0.00175(14) 0.01029(14)
Cd8 0.02454(18) 0.02473(18) 0.02366(18) -0.00352(14) -0.00063(14) 0.01306(15)
Cd9 0.02402(18) 0.02307(17) 0.02229(18) -0.00292(14) -0.00091(14) 0.01145(15)
Cd10 0.02257(18) 0.02534(18) 0.02448(18) 0.00546(14) 0.00332(14) 0.01211(15)
Cd11 0.02366(18) 0.02375(18) 0.02516(19) 0.00494(14) -0.00037(14) 0.01209(15)
Cd12 0.02178(17) 0.02156(17) 0.02212(18) -0.00319(13) -0.00181(14) 0.01153(15)
S1 0.0158(7) 0.0162(5) 0.0155(7) -0.0002(5) 0.000 0.0079(4)
S2 0.0168(8) 0.0187(5) 0.0163(8) -0.0001(5) 0.000 0.0084(4)
S3 0.0222(6) 0.0230(6) 0.0220(6) -0.0005(5) 0.0018(5) 0.0093(5)
S4 0.0213(6) 0.0221(6) 0.0232(6) 0.0045(5) 0.0013(5) 0.0106(5)
S5 0.0242(6) 0.0240(6) 0.0256(6) -0.0037(5) -0.0040(5) 0.0136(5)
S6 0.0242(6) 0.0198(6) 0.0235(6) -0.0022(5) -0.0020(5) 0.0115(5)
S7 0.0230(6) 0.0219(6) 0.0234(6) 0.0014(5) -0.0028(5) 0.0108(5)
S8 0.0202(6) 0.0201(5) 0.0207(6) 0.0014(4) 0.0022(5) 0.0104(5)
S9 0.0292(7) 0.0254(6) 0.0272(7) 0.0027(5) 0.0009(5) 0.0164(5)
S10 0.0277(6) 0.0239(6) 0.0243(6) -0.0013(5) 0.0009(5) 0.0149(5)
S11 0.0233(6) 0.0220(6) 0.0252(6) 0.0036(5) 0.0013(5) 0.0097(5)
S12 0.0243(6) 0.0264(6) 0.0224(6) -0.0036(5) -0.0018(5) 0.0132(5)
S13 0.0179(5) 0.0179(5) 0.0173(8) 0.0008(5) 0.0008(5) 0.0078(6)
S14 0.0196(5) 0.0187(5) 0.0209(6) -0.0002(4) 0.0015(4) 0.0096(5)
S15 0.0216(6) 0.0183(5) 0.0256(6) 0.0019(5) 0.0021(5) 0.0097(5)
S16 0.0215(6) 0.0250(6) 0.0216(6) -0.0046(5) -0.0009(5) 0.0114(5)
S17 0.0226(6) 0.0267(6) 0.0249(6) 0.0037(5) -0.0008(5) 0.0109(5)
S18 0.0202(6) 0.0246(6) 0.0224(6) 0.0038(5) -0.0007(5) 0.0098(5)
S19 0.0339(8) 0.0343(7) 0.0349(8) -0.0155(6) -0.0117(6) 0.0203(6)
S20 0.0234(6) 0.0254(6) 0.0264(6) 0.0064(5) 0.0050(5) 0.0128(5)
S21 0.0245(6) 0.0214(6) 0.0242(6) -0.0011(5) 0.0003(5) 0.0094(5)
S22 0.0245(6) 0.0272(6) 0.0223(6) -0.0037(5) 0.0013(5) 0.0135(5)
S23 0.0246(7) 0.0371(8) 0.0422(9) 0.0212(7) 0.0075(6) 0.0145(6)
S24 0.0326(8) 0.0326(8) 0.0746(18) 0.0212(7) -0.0212(7) 0.0072(10)
S25 0.0517(11) 0.138(3) 0.198(5) -0.152(4) -0.0758(18) 0.0690(17)
C1 0.027(3) 0.026(3) 0.022(3) -0.005(2) -0.002(2) 0.012(2)
C2 0.019(3) 0.019(3) 0.048(5) 0.0012(16) -0.0012(16) 0.009(3)
C3 0.033(3) 0.035(3) 0.033(3) -0.008(2) -0.012(2) 0.022(3)
C4 0.021(2) 0.025(3) 0.026(3) 0.005(2) -0.002(2) 0.008(2)
C5 0.022(3) 0.027(3) 0.041(3) 0.013(2) 0.003(2) 0.011(2)
C6 0.031(3) 0.027(3) 0.035(3) 0.011(2) -0.002(2) 0.004(2)
C7 0.022(3) 0.043(4) 0.039(3) 0.012(3) -0.004(2) 0.007(3)
C8 0.037(3) 0.024(3) 0.034(3) 0.002(2) 0.004(2) 0.017(2)
C9 0.032(3) 0.025(3) 0.027(3) 0.006(2) 0.011(2) 0.018(2)
C10 0.033(3) 0.032(3) 0.041(4) 0.008(3) -0.006(3) -0.003(3)
C11 0.023(3) 0.023(4) 0.069(6) -0.018(4) -0.009(2) 0.0114(19)
C12 0.078(6) 0.078(6) 0.026(4) -0.003(4) 0.008(4) 0.026(5)
C13 0.055(4) 0.062(5) 0.049(4) -0.016(4) -0.023(3) 0.043(4)
C14 0.028(3) 0.030(3) 0.022(3) -0.004(2) 0.001(2) 0.016(2)
C15 0.035(3) 0.017(2) 0.028(3) 0.001(2) 0.006(2) 0.012(2)
C16 0.025(3) 0.020(2) 0.026(3) 0.004(2) 0.007(2) 0.011(2)
C17 0.022(2) 0.031(3) 0.027(3) -0.006(2) 0.004(2) 0.014(2)
C18 0.022(2) 0.021(2) 0.022(2) -0.0028(19) 0.0051(19) 0.006(2)
C19 0.027(3) 0.029(3) 0.023(3) 0.009(2) 0.006(2) 0.015(2)
C20 0.048(4) 0.039(3) 0.031(3) 0.000(3) 0.008(3) 0.017(3)
C21 0.034(3) 0.040(3) 0.025(3) -0.003(2) 0.001(2) 0.017(3)
C22 0.029(3) 0.023(3) 0.026(3) 0.000(2) -0.003(2) 0.010(2)
C23 0.039(4) 0.060(5) 0.054(5) 0.012(4) -0.015(3) 0.017(4)
C24 0.028(3) 0.030(3) 0.040(3) 0.006(2) 0.000(2) 0.014(2)
C25 0.032(3) 0.035(3) 0.033(3) 0.007(2) 0.006(2) 0.019(3)

loop_
_atom_type_symbol
_atom_type_description
_atom_type_scat_dispersion_real
_atom_type_scat_dispersion_imag
_atom_type_scat_source
C C 0.0033 0.0016 'International Tables Vol C Tables 4.2.6.8 and 6.1.1.4'
S S 0.1246 0.1234 'International Tables Vol C Tables 4.2.6.8 and 6.1.1.4'
Cd Cd -0.8075 1.2024 'International Tables Vol C Tables 4.2.6.8 and 6.1.1.4'
H H 0.0000 0.0000 'International Tables Vol C Tables 4.2.6.8 and 6.1.1.4'

loop_
_geom_angle_atom_site_label_1
_geom_angle_atom_site_label_2
_geom_angle_atom_site_label_3
_geom_angle
_geom_angle_site_symmetry_1
_geom_angle_site_symmetry_3
S13 Cd1 S12 98.64(4) . .
S13 Cd1 S11 105.89(3) . 10_664
S12 Cd1 S11 120.60(4) . 10_664
S13 Cd1 S4 103.15(4) . .
S12 Cd1 S4 112.72(4) . .
S11 Cd1 S4 112.84(4) 10_664 .
S13 Cd2 S20 100.75(4) . .
S13 Cd2 S3 101.77(4) . .
S20 Cd2 S3 116.14(4) . .
S13 Cd2 S21 101.44(3) . 10_664
S20 Cd2 S21 115.13(4) . 10_664
S3 Cd2 S21 117.45(4) . 10_664
S2 Cd3 S22 104.89(4) . 12_565
S2 Cd3 S7 103.05(4) . .
S22 Cd3 S7 115.57(5) 12_565 .
S2 Cd3 S9 102.14(3) . 12_565
S22 Cd3 S9 113.95(5) 12_565 12_565
S7 Cd3 S9 114.96(5) . 12_565
S18 Cd4 S1 101.10(4) . .
S18 Cd4 S14 112.18(4) . .
S1 Cd4 S14 102.24(4) . .
S18 Cd4 S6 119.78(4) . .
S1 Cd4 S6 102.31(3) . .
S14 Cd4 S6 115.63(4) . .
S2 Cd5 S10 105.36(3) . .
S2 Cd5 S17 99.40(4) . 12_565
S10 Cd5 S17 116.11(5) . 12_565
S2 Cd5 S5 104.84(4) . .
S10 Cd5 S5 115.05(4) . .
S17 Cd5 S5 113.63(5) 12_565 .
S16 Cd6 S1 100.75(4) . .
S16 Cd6 S8 112.97(4) . .
S1 Cd6 S8 102.33(4) . .
S16 Cd6 S15 117.86(4) . 12
S1 Cd6 S15 102.01(3) . 12
S8 Cd6 S15 117.14(4) . 12
S23 Cd7 S18 107.98(5) . 12
S23 Cd7 S15 123.51(5) . .
S18 Cd7 S15 107.67(4) 12 .
S23 Cd7 S8 99.65(5) . .
S18 Cd7 S8 111.14(4) 12 .
S15 Cd7 S8 106.46(4) . .
S19 Cd8 S22 124.44(5) . .
S19 Cd8 S5 104.97(5) . .
S22 Cd8 S5 107.78(4) . .
S19 Cd8 S10 99.67(5) . 12_565
S22 Cd8 S10 113.21(4) . 12_565
S5 Cd8 S10 104.99(4) . 12_565
S19 Cd9 S21 121.62(5) . .
S19 Cd9 S12 111.52(5) . .
S21 Cd9 S12 105.37(4) . .
S19 Cd9 S3 100.12(5) . .
S21 Cd9 S3 109.22(4) . .
S12 Cd9 S3 108.45(4) . .
S23 Cd10 S20 119.90(5) . .
S23 Cd10 S4 102.50(4) . .
S20 Cd10 S4 111.04(4) . .
S23 Cd10 S11 106.16(5) . .
S20 Cd10 S11 110.17(4) . .
S4 Cd10 S11 106.02(4) . .
S24 Cd11 S9 118.70(4) . .
S24 Cd11 S17 110.44(4) . .
S9 Cd11 S17 108.23(5) . .
S24 Cd11 S7 102.23(6) . .
S9 Cd11 S7 111.69(4) . .
S17 Cd11 S7 104.61(4) . .
S25 Cd12 S16 112.41(5) . .
S25 Cd12 S14 100.98(6) . 12
S16 Cd12 S14 111.68(4) . 12
S25 Cd12 S6 115.14(3) . .
S16 Cd12 S6 108.94(4) . .
S14 Cd12 S6 107.39(4) 12 .
Cd6 S1 Cd6 106.78(6) . 12
Cd6 S1 Cd4 112.346(12) . 12
Cd6 S1 Cd4 108.274(11) 12 12
Cd6 S1 Cd4 108.274(11) . .
Cd6 S1 Cd4 112.347(12) 12 .
Cd4 S1 Cd4 108.86(6) 12 .
Cd5 S2 Cd5 105.96(6) . 12_565
Cd5 S2 Cd3 110.735(12) . .
Cd5 S2 Cd3 108.717(12) 12_565 .
Cd5 S2 Cd3 108.717(12) . 12_565
Cd5 S2 Cd3 110.735(12) 12_565 12_565
Cd3 S2 Cd3 111.82(6) . 12_565
C17 S3 Cd2 102.39(19) . .
C17 S3 Cd9 107.06(18) . .
Cd2 S3 Cd9 101.59(5) . .
C4 S4 Cd1 99.03(18) . .
C4 S4 Cd10 107.15(17) . .
Cd1 S4 Cd10 101.67(5) . .
C3 S5 Cd5 98.6(2) . .
C3 S5 Cd8 108.26(19) . .
Cd5 S5 Cd8 103.57(5) . .
C22 S6 Cd4 108.42(19) . .
C22 S6 Cd12 108.34(18) . .
Cd4 S6 Cd12 101.61(4) . .
C56 S7 Cd3 104.48(19) . .
C56 S7 Cd11 102.98(18) . .
Cd3 S7 Cd11 102.41(5) . .
C16 S8 Cd6 100.80(17) . .
C16 S8 Cd7 105.52(18) . .
Cd6 S8 Cd7 101.25(4) . .
C92 S9 Cd3 99.8(2) . 12_565
C92 S9 Cd11 112.3(2) . .
Cd3 S9 Cd11 102.60(5) 12_565 .
C38 S10 Cd5 104.96(19) . .
C38 S10 Cd8 104.04(19) . 12_565
Cd5 S10 Cd8 103.68(5) . 12_565
C8 S11 Cd1 104.53(19) . 10_664
C8 S11 Cd10 106.0(2) . .
Cd1 S11 Cd10 100.71(5) 10_664 .
C28 S12 Cd1 108.52(19) . .
C28 S12 Cd9 110.89(19) . .
Cd1 S12 Cd9 103.86(5) . .
Cd1 S13 Cd1 107.42(6) . 10_664
Cd1 S13 Cd2 112.496(12) . .
Cd1 S13 Cd2 108.275(12) 10_664 .
Cd1 S13 Cd2 108.275(12) . 10_664
Cd1 S13 Cd2 112.496(12) 10_664 10_664
Cd2 S13 Cd2 107.95(6) . 10_664
C9 S14 Cd4 99.66(18) . .
C9 S14 Cd12 106.21(18) . 12
Cd4 S14 Cd12 100.61(4) . 12
C18 S15 Cd6 106.67(18) . 12
C18 S15 Cd7 109.52(17) . .
Cd6 S15 Cd7 101.57(4) 12 .
C14 S16 Cd6 107.97(18) . .
C14 S16 Cd12 111.66(19) . .
Cd6 S16 Cd12 102.26(5) . .
C26 S17 Cd5 107.61(18) . 12_565
C26 S17 Cd11 110.00(18) . .
Cd5 S17 Cd11 105.05(5) 12_565 .
C19 S18 Cd4 107.54(19) . .
C19 S18 Cd7 110.07(18) . 12
Cd4 S18 Cd7 102.31(5) . 12
C32 S19 Cd9 105.1(2) . .
C32 S19 Cd8 105.2(2) . .
Cd9 S19 Cd8 131.11(7) . .
C47 S20 Cd2 106.40(18) . .
C47 S20 Cd10 112.81(18) . .
Cd2 S20 Cd10 104.25(5) . .
C15 S21 Cd2 108.46(19) . 10_664
C15 S21 Cd9 107.55(18) . .
Cd2 S21 Cd9 100.53(5) 10_664 .
C1 S22 Cd3 105.29(18) . 12_565
C1 S22 Cd8 110.89(18) . .
Cd3 S22 Cd8 102.69(5) 12_565 .
C5 S23 Cd7 104.23(19) . .
C5 S23 Cd10 108.32(18) . .
Cd7 S23 Cd10 133.93(7) . .
C2 S24 Cd11 107.35(5) . 7
C2 S24 Cd11 107.35(5) . .
Cd11 S24 Cd11 145.31(10) 7 .
C11 S25 Cd12 108.92(6) . .
C11 S25 Cd12 108.92(6) . 8
Cd12 S25 Cd12 142.16(12) . 8
C96 C1 C179 119.1(5) . .
C96 C1 S22 118.5(5) . .
C179 C1 S22 122.1(4) . .
C144 C2 C144 120.7(8) 7 .
C144 C2 S24 119.7(4) 7 .
C144 C2 S24 119.7(4) . .
C121 C3 C13 121.2(6) . .
C121 C3 S5 121.7(5) . .
C13 C3 S5 117.0(5) . .
C20 C4 C7 120.5(6) . .
C20 C4 S4 122.2(5) . .
C7 C4 S4 117.2(5) . .
C171 C5 C119 118.3(6) . .
C171 C5 S23 119.3(5) . .
C119 C5 S23 122.3(5) . .
C18 C6 C10 119.4(6) . .
C18 C6 H6A 120.3 . .
C10 C6 H6A 120.3 . .
C4 C7 C23 121.2(7) . .
C4 C7 H7A 119.4 . .
C23 C7 H7A 119.4 . .
C37 C8 C133 118.6(6) . .
C37 C8 S11 124.0(5) . .
C133 C8 S11 117.4(5) . .
C34 C9 C21 119.8(5) . .
C34 C9 S14 118.4(5) . .
C21 C9 S14 121.7(4) . .
C59 C10 C6 120.7(7) . .
C59 C10 H10A 119.7 . .
C6 C10 H10A 119.7 . .
C166 C11 C166 121.8(9) 8 .
C166 C11 S25 119.1(5) 8 .
C166 C11 S25 119.1(5) . .
C204 C12 C20 120.0(8) . .
C204 C12 H12A 120.0 . .
C20 C12 H12A 120.0 . .
C3 C13 C36 119.7(8) . .
C3 C13 H13A 120.1 . .
C36 C13 H13A 120.1 . .
C90 C14 C50 118.4(5) . .
C90 C14 S16 121.8(4) . .
C50 C14 S16 119.4(4) . .
C42 C15 C115 120.0(5) . .
C42 C15 S21 117.9(5) . .
C115 C15 S21 122.0(4) . .
C33 C16 C25 120.1(5) . .
C33 C16 S8 122.5(4) . .
C25 C16 S8 117.4(4) . .
C61 C17 C35 119.8(5) . .
C61 C17 S3 117.5(5) . .
C35 C17 S3 122.6(4) . .
C6 C18 C43 119.4(5) . .
C6 C18 S15 121.3(4) . .
C43 C18 S15 119.1(4) . .
C125 C19 C40 118.9(5) . .
C125 C19 S18 119.6(5) . .
C40 C19 S18 121.4(4) . .
C4 C20 C12 118.9(7) . .
C4 C20 H20A 120.6 . .
C12 C20 H20A 120.6 . .
C39 C21 C9 118.7(6) . .
C39 C21 H21A 120.7 . .
C9 C21 H21A 120.7 . .
C46 C22 C24 119.3(5) . .
C46 C22 S6 122.9(4) . .
C24 C22 S6 117.8(4) . .
C204 C23 C7 117.1(8) . .
C204 C23 C212 121.2(8) . .
C7 C23 C212 121.7(8) . .
C98 C24 C22 121.3(6) . .
C98 C24 H24A 119.3 . .
C22 C24 H24A 119.3 . .
C41 C25 C16 120.1(6) . .
C41 C25 H25A 120.0 . .
C16 C25 H25A 120.0 . .
C93 C26 C140 119.7(5) . .
C93 C26 S17 121.4(4) . .
C140 C26 S17 118.9(4) . .
C39 C27 C29 121.8(7) . .
C39 C27 H27A 119.1 . .
C29 C27 H27A 119.1 . .
C114 C28 C100 119.6(5) . .
C114 C28 S12 121.2(4) . .
C100 C28 S12 119.1(4) . .
C27 C29 C34 118.2(7) . .
C27 C29 C116 122.8(7) . .
C34 C29 C116 119.0(7) . .
C31 C30 C35 119.1(7) . .
C31 C30 C134 121.1(7) . .
C35 C30 C134 119.6(6) . .
C97 C31 C30 120.7(7) . .
C97 C31 H31A 119.7 . .
C30 C31 H31A 119.7 . .
C148 C32 C165 119.3(7) . .
C148 C32 S19 123.8(5) . .
C165 C32 S19 116.9(5) . .
C16 C33 C58 120.4(5) . .
C16 C33 H33A 119.8 . .
C58 C33 H33A 119.8 . .
C9 C34 C29 120.6(6) . .
C9 C34 H34A 119.7 . .
C29 C34 H34A 119.7 . .
C30 C35 C17 120.8(6) . .
C30 C35 H35A 119.6 . .
C17 C35 H35A 119.6 . .
C214 C36 C13 118.2(9) . .
C214 C36 C208 122.0(9) . .
C13 C36 C208 119.8(9) . .
C8 C37 C112 121.8(6) . .
C8 C37 H37A 119.1 . .
C112 C37 H37A 119.1 . .
C49 C38 C48 119.8(6) . .
C49 C38 S10 123.5(5) . .
C48 C38 S10 116.7(5) . .
C27 C39 C21 120.8(7) . .
C27 C39 H39A 119.6 . .
C21 C39 H39A 119.6 . .
C175 C40 C19 121.1(6) . .
C175 C40 H40A 119.4 . .
C19 C40 H40A 119.4 . .
C54 C41 C25 118.7(7) . .
C54 C41 H41A 120.7 . .
C25 C41 H41A 120.7 . .
C122 C42 C15 120.9(6) . .
C122 C42 H42A 119.5 . .
C15 C42 H42A 119.5 . .
C18 C43 C145 120.6(6) . .
C18 C43 H43A 119.7 . .
C145 C43 H43A 119.7 . .
C51 C44 C118 118.8(6) . .
C51 C44 C178 119.6(6) . .
C118 C44 C178 121.6(6) . .
C173 C45 C49 118.0(7) . .
C173 C45 C162 120.8(7) . .
C49 C45 C162 121.2(6) . .
C22 C46 C60 119.4(6) . .
C22 C46 H46A 120.3 . .
C60 C46 H46A 120.3 . .
C170 C47 C51 119.0(5) . .
C170 C47 S20 119.4(4) . .
C51 C47 S20 121.4(4) . .
C168 C48 C38 118.3(7) . .
C168 C48 H48A 120.9 . .
C38 C48 H48A 120.9 . .
C38 C49 C45 121.7(6) . .
C38 C49 H49A 119.2 . .
C45 C49 H49A 119.2 . .
C113 C50 C14 120.4(6) . .
C113 C50 H50A 119.8 . .
C14 C50 H50A 119.8 . .
C47 C51 C44 121.2(6) . .
C47 C51 H51A 119.4 . .
C44 C51 H51A 119.4 . .
C55 C52 C147 121.6(7) . .
C55 C52 H52A 119.2 . .
C147 C52 H52A 119.2 . .
C60 C53 C98 121.4(7) . .
C60 C53 H53A 119.3 . .
C98 C53 H53A 119.3 . .
C41 C54 C58 122.4(7) . .
C41 C54 H54A 118.8 . .
C58 C54 H54A 118.8 . .
C52 C55 C62 118.7(6) . .
C52 C55 C63 122.7(7) . .
C62 C55 C63 118.6(6) . .
C62 C56 C57 119.3(5) . .
C62 C56 S7 117.7(5) . .
C57 C56 S7 123.0(4) . .
C147 C57 C56 120.8(6) . .
C147 C57 H57A 119.6 . .
C56 C57 H57A 119.6 . .
C33 C58 C54 118.3(6) . .
C33 C58 C172 120.0(6) . .
C54 C58 C172 121.6(7) . .
C145 C59 C10 120.5(7) . .
C145 C59 H59A 119.8 . .
C10 C59 H59A 119.8 . .
C53 C60 C46 120.2(7) . .
C53 C60 H60A 119.9 . .
C46 C60 H60A 119.9 . .
C17 C61 C97 119.5(6) . .
C17 C61 H61A 120.3 . .
C97 C61 H61A 120.3 . .
C56 C62 C55 120.6(6) . .
C56 C62 H62A 119.7 . .
C55 C62 H62A 119.7 . .
C55 C63 H63A 109.5 . .
C55 C63 H63B 109.5 . .
H63A C63 H63B 109.5 . .
C55 C63 H63C 109.5 . .
H63A C63 H63C 109.5 . .
H63B C63 H63C 109.5 . .
C90 C64 C65 120.0(6) . .
C90 C64 C139 119.7(6) . .
C65 C64 C139 120.3(6) . .
C64 C65 C113 119.4(6) . .
C64 C65 H65A 120.3 . .
C113 C65 H65A 120.3 . .
C101 C103 C93 118.9(6) . .
C101 C103 C94 120.3(7) . .
C93 C103 C94 120.8(7) . .
C101 C102 C140 119.9(7) . .
C101 C102 H10B 120.0 . .
C140 C102 H10B 120.0 . .
C102 C101 C103 120.9(7) . .
C102 C101 H10C 119.5 . .
C103 C101 H10C 119.5 . .
C117 C100 C28 119.4(6) . .
C117 C100 H10D 120.3 . .
C28 C100 H10D 120.3 . .
C92 C99 C91 119.5(7) . .
C92 C99 H99A 120.2 . .
C91 C99 H99A 120.2 . .
C53 C98 C24 118.4(6) . .
C53 C98 C169 122.1(7) . .
C24 C98 C169 119.6(6) . .
C31 C97 C61 120.1(7) . .
C31 C97 H97A 119.9 . .
C61 C97 H97A 119.9 . .
C1 C96 C110 122.0(6) . .
C1 C96 H96A 119.0 . .
C110 C96 H96A 119.0 . .
C91 C95 C141 121.5(8) . .
C91 C95 H95A 119.2 . .
C141 C95 H95A 119.2 . .
C103 C94 H94A 109.5 . .
C103 C94 H94B 109.5 . .
H94A C94 H94B 109.5 . .
C103 C94 H94C 109.5 . .
H94A C94 H94C 109.5 . .
H94B C94 H94C 109.5 . .
C26 C93 C103 120.8(6) . .
C26 C93 H93A 119.6 . .
C103 C93 H93A 119.6 . .
C99 C92 C143 120.4(6) . .
C99 C92 S9 122.0(5) . .
C143 C92 S9 117.4(5) . .
C95 C91 C99 119.8(7) . .
C95 C91 H91A 120.1 . .
C99 C91 H91A 120.1 . .
C64 C90 C14 121.0(5) . .
C64 C90 H90A 119.5 . .
C14 C90 H90A 119.5 . .
C130 C126 C112 120.9(8) . .
C130 C126 H12B 119.6 . .
C112 C126 H12B 119.6 . .
C19 C125 C132 120.0(6) . .
C19 C125 H12C 120.0 . .
C132 C125 H12C 120.0 . .
C118 C124 C170 120.8(7) . .
C118 C124 H12D 119.6 . .
C170 C124 H12D 119.6 . .
C161 C123 C119 118.6(8) . .
C161 C123 C205 121.4(8) . .
C119 C123 C205 120.0(8) . .
C42 C122 C111 118.2(6) . .
C42 C122 C174 120.3(6) . .
C111 C122 C174 121.4(7) . .
C3 C121 C142 119.2(7) . .
C3 C121 H12E 120.4 . .
C142 C121 H12E 120.4 . .
C115 C120 C111 121.1(7) . .
C115 C120 H12F 119.4 . .
C111 C120 H12F 119.4 . .
C5 C119 C123 120.1(7) . .
C5 C119 H11A 120.0 . .
C123 C119 H11A 120.0 . .
C124 C118 C44 119.7(7) . .
C124 C118 H11B 120.1 . .
C44 C118 H11B 120.1 . .
C100 C117 C131 120.6(7) . .
C100 C117 H11C 119.7 . .
C131 C117 H11C 119.7 . .
C29 C116 H11D 109.5 . .
C29 C116 H11E 109.5 . .
H11D C116 H11E 109.5 . .
C29 C116 H11F 109.5 . .
H11D C116 H11F 109.5 . .
H11E C116 H11F 109.5 . .
C120 C115 C15 118.8(6) . .
C120 C115 H11G 120.6 . .
C15 C115 H11G 120.6 . .
C28 C114 C136 120.9(6) . .
C28 C114 H11H 119.5 . .
C136 C114 H11H 119.5 . .
C50 C113 C65 120.7(6) . .
C50 C113 H11I 119.7 . .
C65 C113 H11I 119.7 . .
C37 C112 C126 118.4(6) . .
C37 C112 C167 120.8(6) . .
C126 C112 C167 120.7(7) . .
C120 C111 C122 120.8(7) . .
C120 C111 H11J 119.6 . .
C122 C111 H11J 119.6 . .
C96 C110 C137 118.6(7) . .
C96 C110 C207 121.5(7) . .
C137 C110 C207 119.9(7) . .
C137 C149 C179 121.2(6) . .
C137 C149 H14A 119.4 . .
C179 C149 H14A 119.4 . .
C32 C148 C177 119.5(8) . .
C32 C148 H14B 120.3 . .
C177 C148 H14B 120.3 . .
C57 C147 C52 118.9(6) . .
C57 C147 H14C 120.6 . .
C52 C147 H14C 120.6 . .
C175 C146 C132 120.7(7) . .
C175 C146 H14D 119.6 . .
C132 C146 H14D 119.6 . .
C59 C145 C43 119.4(7) . .
C59 C145 C210 121.6(8) . .
C43 C145 C210 119.0(7) . .
C2 C144 C138 117.8(7) . .
C2 C144 H14E 121.1 . .
C138 C144 H14E 121.1 . .
C92 C143 C141 120.2(6) . .
C92 C143 H14F 119.9 . .
C141 C143 H14F 119.9 . .
C121 C142 C214 118.7(9) . .
C121 C142 H14G 120.6 . .
C214 C142 H14G 120.6 . .
C95 C141 C143 118.4(7) . .
C95 C141 C213 121.5(8) . .
C143 C141 C213 120.1(7) . .
C26 C140 C102 119.7(6) . .
C26 C140 H14H 120.1 . .
C102 C140 H14H 120.1 . .
C64 C139 H13B 109.5 . .
C64 C139 H13C 109.5 . .
H13B C139 H13C 109.5 . .
C64 C139 H13D 109.5 . .
H13B C139 H13D 109.5 . .
H13C C139 H13D 109.5 . .
C163 C138 C144 121.4(9) . .
C163 C138 C202 125.1(12) . .
C144 C138 C202 113.2(11) . .
C149 C137 C110 119.9(7) . .
C149 C137 H13E 120.0 . .
C110 C137 H13E 120.0 . .
C131 C136 C114 118.1(6) . .
C131 C136 C135 121.3(7) . .
C114 C136 C135 120.6(6) . .
C136 C135 H13F 109.5 . .
C136 C135 H13G 109.5 . .
H13F C135 H13G 109.5 . .
C136 C135 H13H 109.5 . .
H13F C135 H13H 109.5 . .
H13G C135 H13H 109.5 . .
C30 C134 H13I 109.5 . .
C30 C134 H13J 109.5 . .
H13I C134 H13J 109.5 . .
C30 C134 H13K 109.5 . .
H13I C134 H13K 109.5 . .
H13J C134 H13K 109.5 . .
C8 C133 C130 120.3(7) . .
C8 C133 H13L 119.9 . .
C130 C133 H13L 119.9 . .
C146 C132 C125 119.8(7) . .
C146 C132 H13M 120.1 . .
C125 C132 H13M 120.1 . .
C117 C131 C136 121.4(7) . .
C117 C131 H13N 119.3 . .
C136 C131 H13N 119.3 . .
C126 C130 C133 120.0(8) . .
C126 C130 H13O 120.0 . .
C133 C130 H13O 120.0 . .
C1 C179 C149 119.1(6) . .
C1 C179 H17A 120.4 . .
C149 C179 H17A 120.4 . .
C44 C178 H17B 109.5 . .
C44 C178 H17C 109.5 . .
H17B C178 H17C 109.5 . .
C44 C178 H17D 109.5 . .
H17B C178 H17D 109.5 . .
H17C C178 H17D 109.5 . .
C160 C177 C148 118.6(9) . .
C160 C177 C203 120.8(10) . .
C148 C177 C203 120.5(10) . .
C175 C176 H17E 109.5 . .
C175 C176 H17F 109.5 . .
H17E C176 H17F 109.5 . .
C175 C176 H17G 109.5 . .
H17E C176 H17G 109.5 . .
H17F C176 H17G 109.5 . .
C146 C175 C40 119.4(7) . .
C146 C175 C176 120.9(7) . .
C40 C175 C176 119.7(6) . .
C122 C174 H17H 109.5 . .
C122 C174 H17I 109.5 . .
H17H C174 H17I 109.5 . .
C122 C174 H17J 109.5 . .
H17H C174 H17J 109.5 . .
H17I C174 H17J 109.5 . .
C168 C173 C45 120.9(8) . .
C168 C173 H17K 119.5 . .
C45 C173 H17K 119.5 . .
C58 C172 H17L 109.5 . .
C58 C172 H17M 109.5 . .
H17L C172 H17M 109.5 . .
C58 C172 H17N 109.5 . .
H17L C172 H17N 109.5 . .
H17M C172 H17N 109.5 . .
C164 C171 C5 121.5(7) . .
C164 C171 H17O 119.2 . .
C5 C171 H17O 119.2 . .
C124 C170 C47 120.3(6) . .
C124 C170 H17P 119.8 . .
C47 C170 H17P 119.8 . .
C98 C169 H16A 109.5 . .
C98 C169 H16B 109.5 . .
H16A C169 H16B 109.5 . .
C98 C169 H16C 109.5 . .
H16A C169 H16C 109.5 . .
H16B C169 H16C 109.5 . .
C173 C168 C48 121.3(8) . .
C173 C168 H16D 119.3 . .
C48 C168 H16D 119.3 . .
C112 C167 H16E 109.5 . .
C112 C167 H16F 109.5 . .
H16E C167 H16F 109.5 . .
C112 C167 H16G 109.5 . .
H16E C167 H16G 109.5 . .
H16F C167 H16G 109.5 . .
C11 C166 C206 117.4(8) . .
C11 C166 H16H 121.3 . .
C206 C166 H16H 121.3 . .
C211 C165 C32 121.0(8) . .
C211 C165 H16I 119.5 . .
C32 C165 H16I 119.5 . .
C161 C164 C171 118.9(8) . .
C161 C164 H16J 120.5 . .
C171 C164 H16J 120.5 . .
C138 C163 C138 120.8(13) 7 .
C138 C163 H16K 119.6 7 .
C138 C163 H16K 119.6 . .
C45 C162 H16L 109.5 . .
C45 C162 H16M 109.5 . .
H16L C162 H16M 109.5 . .
C45 C162 H16N 109.5 . .
H16L C162 H16N 109.5 . .
H16M C162 H16N 109.5 . .
C164 C161 C123 122.5(9) . .
C164 C161 H16O 118.8 . .
C123 C161 H16O 118.8 . .
C177 C160 C211 124.6(10) . .
C177 C160 H16P 117.7 . .
C211 C160 H16P 117.7 . .
C36 C214 C142 122.9(10) . .
C36 C214 H21B 118.5 . .
C142 C214 H21B 118.5 . .
C141 C213 H21C 109.5 . .
C141 C213 H21D 109.5 . .
H21C C213 H21D 109.5 . .
C141 C213 H21E 109.5 . .
H21C C213 H21E 109.5 . .
H21D C213 H21E 109.5 . .
C23 C212 H21F 109.5 . .
C23 C212 H21G 109.5 . .
H21F C212 H21G 109.5 . .
C23 C212 H21H 109.5 . .
H21F C212 H21H 109.5 . .
H21G C212 H21H 109.5 . .
C160 C211 C165 117.0(9) . .
C160 C211 H21I 121.5 . .
C165 C211 H21I 121.5 . .
C145 C210 H21J 109.5 . .
C145 C210 H21K 109.5 . .
H21J C210 H21K 109.5 . .
C145 C210 H21L 109.5 . .
H21J C210 H21L 109.5 . .
H21K C210 H21L 109.5 . .
C206 C209 C206 127.9(18) 8 .
C206 C209 H20B 116.1 8 .
C206 C209 H20B 116.1 . .
C36 C208 H20C 109.5 . .
C36 C208 H20D 109.5 . .
H20C C208 H20D 109.5 . .
C36 C208 H20E 109.5 . .
H20C C208 H20E 109.5 . .
H20D C208 H20E 109.5 . .
C110 C207 H20F 109.5 . .
C110 C207 H20G 109.5 . .
H20F C207 H20G 109.5 . .
C110 C207 H20H 109.5 . .
H20F C207 H20H 109.5 . .
H20G C207 H20H 109.5 . .
C209 C206 C166 117.7(12) . .
C209 C206 C220 140.3(14) . .
C166 C206 C220 102.0(11) . .
C123 C205 H20I 109.5 . .
C123 C205 H20J 109.5 . .
H20I C205 H20J 109.5 . .
C123 C205 H20K 109.5 . .
H20I C205 H20K 109.5 . .
H20J C205 H20K 109.5 . .
C12 C204 C23 122.3(9) . .
C12 C204 H20L 118.9 . .
C23 C204 H20L 118.9 . .
C177 C203 H20M 109.5 . .
C177 C203 H20N 109.5 . .
H20M C203 H20N 109.5 . .
C177 C203 H20O 109.5 . .
H20M C203 H20O 109.5 . .
H20N C203 H20O 109.5 . .
C138 C202 H20P 109.5 . .
C138 C202 H20Q 109.5 . .
H20P C202 H20Q 109.5 . .
C138 C202 H20R 109.5 . .
H20P C202 H20R 109.5 . .
H20Q C202 H20R 109.5 . .
C206 C220 H22A 109.5 . .
C206 C220 H22B 109.5 . .
H22A C220 H22B 109.5 . .
C206 C220 H22C 109.5 . .
H22A C220 H22C 109.5 . .
H22B C220 H22C 109.5 . .

loop_
_geom_bond_atom_site_label_1
_geom_bond_atom_site_label_2
_geom_bond_distance
_geom_bond_site_symmetry_2
Cd1 S13 2.5205(10) .
Cd1 S12 2.5276(13) .
Cd1 S11 2.5286(13) 10_664
Cd1 S4 2.5396(13) .
Cd2 S13 2.5256(10) .
Cd2 S20 2.5289(13) .
Cd2 S3 2.5332(13) .
Cd2 S21 2.5361(13) 10_664
Cd3 S2 2.5232(10) .
Cd3 S22 2.5250(14) 12_565
Cd3 S7 2.5322(13) .
Cd3 S9 2.5366(14) 12_565
Cd4 S18 2.5271(13) .
Cd4 S1 2.5286(10) .
Cd4 S14 2.5322(12) .
Cd4 S6 2.5369(13) .
Cd5 S2 2.5161(10) .
Cd5 S10 2.5214(13) .
Cd5 S17 2.5270(13) 12_565
Cd5 S5 2.5379(13) .
Cd6 S16 2.5255(13) .
Cd6 S1 2.5263(10) .
Cd6 S8 2.5321(13) .
Cd6 S15 2.5338(13) 12
Cd7 S23 2.5186(14) .
Cd7 S18 2.5512(13) 12
Cd7 S15 2.5580(13) .
Cd7 S8 2.5621(13) .
Cd8 S19 2.5284(15) .
Cd8 S22 2.5356(14) .
Cd8 S5 2.5511(13) .
Cd8 S10 2.5757(14) 12_565
Cd9 S19 2.5245(14) .
Cd9 S21 2.5456(14) .
Cd9 S12 2.5680(14) .
Cd9 S3 2.5687(13) .
Cd10 S23 2.5290(15) .
Cd10 S20 2.5414(14) .
Cd10 S4 2.5537(13) .
Cd10 S11 2.5823(14) .
Cd11 S24 2.5365(8) .
Cd11 S9 2.5591(14) .
Cd11 S17 2.5618(14) .
Cd11 S7 2.5648(13) .
Cd12 S25 2.4768(9) .
Cd12 S16 2.5428(13) .
Cd12 S14 2.5570(12) 12
Cd12 S6 2.5610(13) .
S1 Cd6 2.5263(10) 12
S1 Cd4 2.5286(10) 12
S2 Cd5 2.5161(10) 12_565
S2 Cd3 2.5232(10) 12_565
S3 C17 1.789(5) .
S4 C4 1.786(5) .
S5 C3 1.793(6) .
S6 C22 1.776(6) .
S7 C56 1.789(6) .
S8 C16 1.790(5) .
S9 C92 1.793(6) .
S9 Cd3 2.5366(14) 12_565
S10 C38 1.802(6) .
S10 Cd8 2.5757(14) 12_565
S11 C8 1.790(6) .
S11 Cd1 2.5286(13) 10_664
S12 C28 1.783(6) .
S13 Cd1 2.5205(10) 10_664
S13 Cd2 2.5256(10) 10_664
S14 C9 1.780(5) .
S14 Cd12 2.5570(12) 12
S15 C18 1.788(5) .
S15 Cd6 2.5338(13) 12
S16 C14 1.778(5) .
S17 C26 1.782(5) .
S17 Cd5 2.5270(13) 12_565
S18 C19 1.772(5) .
S18 Cd7 2.5512(13) 12
S19 C32 1.789(6) .
S20 C47 1.782(5) .
S21 C15 1.783(5) .
S21 Cd2 2.5361(13) 10_664
S22 C1 1.772(6) .
S22 Cd3 2.5250(14) 12_565
S23 C5 1.778(6) .
S24 C2 1.778(8) .
S24 Cd11 2.5365(8) 7
S25 C11 1.762(9) .
S25 Cd12 2.4768(9) 8
C1 C96 1.377(9) .
C1 C179 1.397(8) .
C2 C144 1.385(7) 7
C2 C144 1.385(7) .
C3 C121 1.378(9) .
C3 C13 1.394(8) .
C4 C20 1.378(8) .
C4 C7 1.384(8) .
C5 C171 1.387(9) .
C5 C119 1.389(9) .
C6 C18 1.382(8) .
C6 C10 1.395(8) .
C6 H6A 0.9300 .
C7 C23 1.396(9) .
C7 H7A 0.9300 .
C8 C37 1.387(8) .
C8 C133 1.391(9) .
C9 C34 1.385(8) .
C9 C21 1.422(8) .
C10 C59 1.374(10) .
C10 H10A 0.9300 .
C11 C166 1.386(9) 8
C11 C166 1.386(9) .
C12 C204 1.375(13) .
C12 C20 1.386(10) .
C12 H12A 0.9300 .
C13 C36 1.412(11) .
C13 H13A 0.9300 .
C14 C90 1.393(8) .
C14 C50 1.409(8) .
C15 C42 1.401(8) .
C15 C115 1.407(8) .
C16 C33 1.383(8) .
C16 C25 1.412(8) .
C17 C61 1.384(8) .
C17 C35 1.395(8) .
C18 C43 1.384(8) .
C19 C125 1.391(8) .
C19 C40 1.404(8) .
C20 H20A 0.9300 .
C21 C39 1.388(9) .
C21 H21A 0.9300 .
C22 C46 1.377(8) .
C22 C24 1.398(8) .
C23 C204 1.379(12) .
C23 C212 1.500(12) .
C24 C98 1.393(9) .
C24 H24A 0.9300 .
C25 C41 1.389(9) .
C25 H25A 0.9300 .
C26 C93 1.387(8) .
C26 C140 1.389(8) .
C27 C39 1.366(10) .
C27 C29 1.389(10) .
C27 H27A 0.9300 .
C28 C114 1.386(8) .
C28 C100 1.400(8) .
C29 C34 1.411(9) .
C29 C116 1.503(11) .
C30 C31 1.387(10) .
C30 C35 1.390(9) .
C30 C134 1.506(10) .
C31 C97 1.383(10) .
C31 H31A 0.9300 .
C32 C148 1.353(9) .
C32 C165 1.401(10) .
C33 C58 1.394(8) .
C33 H33A 0.9300 .
C34 H34A 0.9300 .
C35 H35A 0.9300 .
C36 C214 1.354(13) .
C36 C208 1.493(14) .
C37 C112 1.401(9) .
C37 H37A 0.9300 .
C38 C49 1.372(8) .
C38 C48 1.400(9) .
C39 H39A 0.9300 .
C40 C175 1.385(9) .
C40 H40A 0.9300 .
C41 C54 1.382(10) .
C41 H41A 0.9300 .
C42 C122 1.383(9) .
C42 H42A 0.9300 .
C43 C145 1.403(9) .
C43 H43A 0.9300 .
C44 C51 1.398(8) .
C44 C118 1.402(9) .
C44 C178 1.531(10) .
C45 C173 1.379(10) .
C45 C49 1.395(9) .
C45 C162 1.500(10) .
C46 C60 1.406(9) .
C46 H46A 0.9300 .
C47 C170 1.387(8) .
C47 C51 1.390(8) .
C48 C168 1.387(11) .
C48 H48A 0.9300 .
C49 H49A 0.9300 .
C50 C113 1.365(9) .
C50 H50A 0.9300 .
C51 H51A 0.9300 .
C52 C55 1.374(9) .
C52 C147 1.406(9) .
C52 H52A 0.9300 .
C53 C60 1.371(10) .
C53 C98 1.375(9) .
C53 H53A 0.9300 .
C54 C58 1.399(9) .
C54 H54A 0.9300 .
C55 C62 1.410(9) .
C55 C63 1.505(10) .
C56 C62 1.386(8) .
C56 C57 1.406(8) .
C57 C147 1.378(9) .
C57 H57A 0.9300 .
C58 C172 1.510(10) .
C59 C145 1.362(10) .
C59 H59A 0.9300 .
C60 H60A 0.9300 .
C61 C97 1.403(9) .
C61 H61A 0.9300 .
C62 H62A 0.9300 .
C63 H63A 0.9600 .
C63 H63B 0.9600 .
C63 H63C 0.9600 .
C64 C90 1.382(8) .
C64 C65 1.386(9) .
C64 C139 1.507(10) .
C65 C113 1.400(9) .
C65 H65A 0.9300 .
C103 C101 1.384(9) .
C103 C93 1.395(9) .
C103 C94 1.500(11) .
C102 C101 1.381(9) .
C102 C140 1.394(9) .
C102 H10B 0.9300 .
C101 H10C 0.9300 .
C100 C117 1.377(9) .
C100 H10D 0.9300 .
C99 C92 1.380(9) .
C99 C91 1.390(10) .
C99 H99A 0.9300 .
C98 C169 1.547(10) .
C97 H97A 0.9300 .
C96 C110 1.389(10) .
C96 H96A 0.9300 .
C95 C91 1.378(10) .
C95 C141 1.378(11) .
C95 H95A 0.9300 .
C94 H94A 0.9600 .
C94 H94B 0.9600 .
C94 H94C 0.9600 .
C93 H93A 0.9300 .
C92 C143 1.386(9) .
C91 H91A 0.9300 .
C90 H90A 0.9300 .
C126 C130 1.362(11) .
C126 C112 1.404(10) .
C126 H12B 0.9300 .
C125 C132 1.397(9) .
C125 H12C 0.9300 .
C124 C118 1.383(9) .
C124 C170 1.386(9) .
C124 H12D 0.9300 .
C123 C161 1.360(11) .
C123 C119 1.404(10) .
C123 C205 1.492(13) .
C122 C111 1.406(10) .
C122 C174 1.526(10) .
C121 C142 1.396(11) .
C121 H12E 0.9300 .
C120 C115 1.375(9) .
C120 C111 1.385(10) .
C120 H12F 0.9300 .
C119 H11A 0.9300 .
C118 H11B 0.9300 .
C117 C131 1.377(10) .
C117 H11C 0.9300 .
C116 H11D 0.9600 .
C116 H11E 0.9600 .
C116 H11F 0.9600 .
C115 H11G 0.9300 .
C114 C136 1.405(9) .
C114 H11H 0.9300 .
C113 H11I 0.9300 .
C112 C167 1.511(10) .
C111 H11J 0.9300 .
C110 C137 1.401(10) .
C110 C207 1.533(12) .
C149 C137 1.368(9) .
C149 C179 1.402(9) .
C149 H14A 0.9300 .
C148 C177 1.434(12) .
C148 H14B 0.9300 .
C147 H14C 0.9300 .
C146 C175 1.376(10) .
C146 C132 1.395(10) .
C146 H14D 0.9300 .
C145 C210 1.511(12) .
C144 C138 1.394(10) .
C144 H14E 0.9300 .
C143 C141 1.404(10) .
C143 H14F 0.9300 .
C142 C214 1.401(12) .
C142 H14G 0.9300 .
C141 C213 1.513(12) .
C140 H14H 0.9300 .
C139 H13B 0.9600 .
C139 H13C 0.9600 .
C139 H13D 0.9600 .
C138 C163 1.333(10) .
C138 C202 1.55(2) .
C137 H13E 0.9300 .
C136 C131 1.380(10) .
C136 C135 1.512(10) .
C135 H13F 0.9600 .
C135 H13G 0.9600 .
C135 H13H 0.9600 .
C134 H13I 0.9600 .
C134 H13J 0.9600 .
C134 H13K 0.9600 .
C133 C130 1.418(11) .
C133 H13L 0.9300 .
C132 H13M 0.9300 .
C131 H13N 0.9300 .
C130 H13O 0.9300 .
C179 H17A 0.9300 .
C178 H17B 0.9600 .
C178 H17C 0.9600 .
C178 H17D 0.9600 .
C177 C160 1.329(12) .
C177 C203 1.474(15) .
C176 C175 1.504(10) .
C176 H17E 0.9600 .
C176 H17F 0.9600 .
C176 H17G 0.9600 .
C174 H17H 0.9600 .
C174 H17I 0.9600 .
C174 H17J 0.9600 .
C173 C168 1.369(11) .
C173 H17K 0.9300 .
C172 H17L 0.9600 .
C172 H17M 0.9600 .
C172 H17N 0.9600 .
C171 C164 1.372(11) .
C171 H17O 0.9300 .
C170 H17P 0.9300 .
C169 H16A 0.9600 .
C169 H16B 0.9600 .
C169 H16C 0.9600 .
C168 H16D 0.9300 .
C167 H16E 0.9600 .
C167 H16F 0.9600 .
C167 H16G 0.9600 .
C166 C206 1.435(13) .
C166 H16H 0.9300 .
C165 C211 1.401(12) .
C165 H16I 0.9300 .
C164 C161 1.357(12) .
C164 H16J 0.9300 .
C163 C138 1.333(10) 7
C163 H16K 0.9300 .
C162 H16L 0.9600 .
C162 H16M 0.9600 .
C162 H16N 0.9600 .
C161 H16O 0.9300 .
C160 C211 1.349(13) .
C160 H16P 0.9300 .
C214 H21B 0.9300 .
C213 H21C 0.9600 .
C213 H21D 0.9600 .
C213 H21E 0.9600 .
C212 H21F 0.9600 .
C212 H21G 0.9600 .
C212 H21H 0.9600 .
C211 H21I 0.9300 .
C210 H21J 0.9600 .
C210 H21K 0.9600 .
C210 H21L 0.9600 .
C209 C206 1.302(13) 8
C209 C206 1.302(13) .
C209 H20B 0.9300 .
C208 H20C 0.9600 .
C208 H20D 0.9600 .
C208 H20E 0.9600 .
C207 H20F 0.9600 .
C207 H20G 0.9600 .
C207 H20H 0.9600 .
C206 C220 1.89(3) .
C205 H20I 0.9600 .
C205 H20J 0.9600 .
C205 H20K 0.9600 .
C204 H20L 0.9300 .
C203 H20M 0.9600 .
C203 H20N 0.9600 .
C203 H20O 0.9600 .
C202 H20P 0.9600 .
C202 H20Q 0.9600 .
C202 H20R 0.9600 .
C220 H22A 0.9600 .
C220 H22B 0.9600 .
C220 H22C 0.9600 .
